data_7211611
loop_
_publ_author_name
'Wang, Ying'
'Zhang, Zhen-Jie'
'Shi, Wei'
'Cheng, Peng'
'Liao, Dai-Zheng'
'Yan, Shi-Ping'

_publ_section_title
;
 3D heterometal--organic frameworks based on oxydiacetic acid
;
_journal_issue 4
_journal_name_full CrystEngComm
_journal_page_first 1086
_journal_paper_doi 10.1039/b910838f
_journal_volume 12
_journal_year 2010
_chemical_formula_moiety 'C4 H8 La0.33 Ni0.50 O7'
_chemical_formula_sum 'C4 H8 La0.33 Ni0.5 O7'
_chemical_formula_weight 243.76
_chemical_name_systematic
;
?
;
_space_group_IT_number 192
_symmetry_cell_setting hexagonal
_symmetry_space_group_name_Hall '-P 6 2c'
_symmetry_space_group_name_H-M 'P 6/m c c'
_atom_sites_solution_hydrogens geom
_atom_sites_solution_primary direct
_atom_sites_solution_secondary difmap
_audit_creation_method SHELXL-97
_cell_angle_alpha 90.00
_cell_angle_beta 90.00
_cell_angle_gamma 120.00
_cell_formula_units_Z 12
_cell_length_a 15.3476(8)
_cell_length_b 15.3476(8)
_cell_length_c 14.9728(15)
_cell_measurement_reflns_used 3428
_cell_measurement_temperature 293(2)
_cell_measurement_theta_max 26.50
_cell_measurement_theta_min 2.65
_cell_volume 3054.3(4)
_computing_cell_refinement 'Bruker SMART APEX II'
_computing_data_collection 'Bruker SMART APEX II'
_computing_data_reduction 'Bruker SAINT'
_computing_molecular_graphics 'Bruker SHELXTL'
_computing_publication_material 'Bruker SHELXTL'
_computing_structure_refinement 'SHELXL-97 (Sheldrick, 1997)'
_computing_structure_solution 'SHELXS-97 (Sheldrick, 1990)'
_diffrn_ambient_temperature 293(2)
_diffrn_measured_fraction_theta_full 0.999
_diffrn_measured_fraction_theta_max 0.999
_diffrn_measurement_device_type 'APEX II CCD area detector'
_diffrn_measurement_method 'phi and omega scans'
_diffrn_radiation_monochromator graphite
_diffrn_radiation_source 'rotating node'
_diffrn_radiation_type MoK\a
_diffrn_radiation_wavelength 0.71073
_diffrn_reflns_av_R_equivalents 0.0381
_diffrn_reflns_av_sigmaI/netI 0.0157
_diffrn_reflns_limit_h_max 18
_diffrn_reflns_limit_h_min -17
_diffrn_reflns_limit_k_max 18
_diffrn_reflns_limit_k_min -18
_diffrn_reflns_limit_l_max 17
_diffrn_reflns_limit_l_min -15
_diffrn_reflns_number 15318
_diffrn_reflns_theta_full 25.02
_diffrn_reflns_theta_max 25.02
_diffrn_reflns_theta_min 2.65
_exptl_absorpt_coefficient_mu 2.369
_exptl_absorpt_correction_T_max 0.7482
_exptl_absorpt_correction_T_min 0.5177
_exptl_absorpt_correction_type multi-scan
_exptl_absorpt_process_details SADABS
_exptl_crystal_colour COLORLESS
_exptl_crystal_density_diffrn 1.590
_exptl_crystal_density_meas ?
_exptl_crystal_density_method 'not measured'
_exptl_crystal_description BLOCK
_exptl_crystal_F_000 1452
_exptl_crystal_size_max 0.32
_exptl_crystal_size_mid 0.22
_exptl_crystal_size_min 0.13
_refine_diff_density_max 0.850
_refine_diff_density_min -0.450
_refine_diff_density_rms 0.118
_refine_ls_extinction_expression Fc^*^=kFc[1+0.001xFc^2^\l^3^/sin(2\q)]^-1/4^
_refine_ls_extinction_method SHELXL
_refine_ls_goodness_of_fit_ref 1.142
_refine_ls_hydrogen_treatment constr
_refine_ls_matrix_type full
_refine_ls_number_parameters 76
_refine_ls_number_reflns 951
_refine_ls_number_restraints 19
_refine_ls_restrained_S_all 1.148
_refine_ls_R_factor_all 0.0394
_refine_ls_R_factor_gt 0.0288
_refine_ls_shift/su_max 0.000
_refine_ls_shift/su_mean 0.000
_refine_ls_structure_factor_coef Fsqd
_refine_ls_weighting_details 'calc w=1/[\s^2^(Fo^2^)+(0.0612P)^2^+7.5651P] where P=(Fo^2^+2Fc^2^)/3'
_refine_ls_weighting_scheme calc
_refine_ls_wR_factor_gt 0.0996
_refine_ls_wR_factor_ref 0.1096
_reflns_number_gt 740
_reflns_number_total 951
_reflns_threshold_expression >2sigma(I)
_cod_data_source_file b910838f.txt
_cod_data_source_block La_Ni
_cod_depositor_comments
;
The following automatic conversions were performed:

'_symmetry_cell_setting' value 'Hexagonal' changed to 'hexagonal'
according to /home/saulius/struct/CIF-dictionaries/cif_core.dic
dictionary named 'cif_core.dic' version 2.4.2 from
2011-04-26.

'_exptl_absorpt_correction_type' value 'MULTI-SCAN'
changed to 'multi-scan' according to
/home/saulius/struct/CIF-dictionaries/cif_core.dic dictionary named
'cif_core.dic' version 2.4.2 from 2011-04-26.

Automatic conversion script
Id: cif_fix_values 1891 2012-01-12 08:04:46Z andrius 

The following automatic conversions were performed:

'_exptl_crystal_density_meas' value 'NONE' was changed to '?' - the
value is perceived as not measured.

Automatic conversion script
Id: cif_fix_values 3008 2015-01-20 13:52:24Z robertas 
;
_cod_original_sg_symbol_H-M P6/mcc
_cod_original_formula_sum 'C4 H8 La0.33 Ni0.50 O7'
_cod_database_code 7211611

loop_
_symmetry_equiv_pos_as_xyz
'x, y, z'
'-y, x-y, z'
'-x+y, -x, z'
'-x, -y, z'
'y, -x+y, z'
'x-y, x, z'
'y, x, -z+1/2'
'x-y, -y, -z+1/2'
'-x, -x+y, -z+1/2'
'-y, -x, -z+1/2'
'-x+y, y, -z+1/2'
'x, x-y, -z+1/2'
'-x, -y, -z'
'y, -x+y, -z'
'x-y, x, -z'
'x, y, -z'
'-y, x-y, -z'
'-x+y, -x, -z'
'-y, -x, z-1/2'
'-x+y, y, z-1/2'
'x, x-y, z-1/2'
'y, x, z-1/2'
'x-y, -y, z-1/2'
'-x, -x+y, z-1/2'

loop_
_atom_site_label
_atom_site_type_symbol
_atom_site_fract_x
_atom_site_fract_y
_atom_site_fract_z
_atom_site_U_iso_or_equiv
_atom_site_adp_type
_atom_site_occupancy
_atom_site_symmetry_multiplicity
_atom_site_calc_flag
_atom_site_refinement_flags
La1 La 0.3333 0.6667 0.2500 0.0178(3) Uani 1 6 d S
Ni1 Ni 0.0000 0.5000 0.0000 0.0188(3) Uani 1 4 d S
O1 O 0.1927(2) 0.6180(3) 0.1411(2) 0.0337(8) Uani 1 1 d .
O2 O 0.0509(3) 0.6093(3) 0.0951(3) 0.0441(10) Uani 1 1 d .
O3 O -0.1307(3) 0.5100(3) 0.0000 0.0257(10) Uani 1 2 d SD
H3A H -0.1599 0.4711 0.0439 0.039 Uiso 1 1 d RD
O4 O 0.23589(17) 0.76411(17) 0.2500 0.0322(11) Uani 1 2 d S
C1 C 0.1290(4) 0.6465(4) 0.1408(3) 0.0326(11) Uani 1 1 d .
C2 C 0.1475(4) 0.7320(5) 0.2001(5) 0.064(2) Uani 1 1 d .
H2A H 0.1536 0.7874 0.1642 0.077 Uiso 1 1 calc R
H2B H 0.0909 0.7112 0.2402 0.077 Uiso 1 1 calc R
O5 O 0.923(3) 0.719(3) 1.0000 0.124(11) Uani 0.30 2 d SPU
O6 O 1.006(3) 0.765(3) 1.0000 0.082(10) Uani 0.20 2 d SPU
O7 O 0.822(3) 0.845(3) 0.850(3) 0.205(18) Uani 0.25 1 d PU

loop_
_atom_site_aniso_label
_atom_site_aniso_U_11
_atom_site_aniso_U_22
_atom_site_aniso_U_33
_atom_site_aniso_U_23
_atom_site_aniso_U_13
_atom_site_aniso_U_12
La1 0.0188(3) 0.0188(3) 0.0160(4) 0.000 0.000 0.00939(16)
Ni1 0.0151(6) 0.0207(6) 0.0175(6) 0.000 0.000 0.0067(5)
O1 0.0310(18) 0.0416(19) 0.0339(19) -0.0141(16) -0.0128(16) 0.0223(16)
O2 0.037(2) 0.056(2) 0.050(2) -0.0316(19) -0.0253(18) 0.0305(19)
O3 0.023(2) 0.028(2) 0.024(2) 0.000 0.000 0.011(2)
O4 0.0304(18) 0.0304(18) 0.040(3) -0.0184(19) -0.0184(19) 0.018(2)
C1 0.030(3) 0.035(3) 0.036(3) -0.012(2) -0.011(2) 0.018(2)
C2 0.056(4) 0.071(4) 0.090(5) -0.058(4) -0.054(4) 0.050(4)
O5 0.135(14) 0.106(13) 0.151(15) 0.000 0.000 0.075(10)
O6 0.096(14) 0.071(13) 0.105(15) 0.000 0.000 0.062(10)
O7 0.20(2) 0.19(2) 0.22(2) -0.002(10) -0.002(10) 0.103(13)

loop_
_atom_type_symbol
_atom_type_description
_atom_type_scat_dispersion_real
_atom_type_scat_dispersion_imag
_atom_type_scat_source
C C 0.0033 0.0016 'International Tables Vol C Tables 4.2.6.8 and 6.1.1.4'
H H 0.0000 0.0000 'International Tables Vol C Tables 4.2.6.8 and 6.1.1.4'
O O 0.0106 0.0060 'International Tables Vol C Tables 4.2.6.8 and 6.1.1.4'
Ni Ni 0.3393 1.1124 'International Tables Vol C Tables 4.2.6.8 and 6.1.1.4'
La La -0.2871 2.4523 'International Tables Vol C Tables 4.2.6.8 and 6.1.1.4'

loop_
_geom_angle_atom_site_label_1
_geom_angle_atom_site_label_2
_geom_angle_atom_site_label_3
_geom_angle
_geom_angle_site_symmetry_1
_geom_angle_site_symmetry_3
O1 La1 O1 121.52(15) . 10_665
O1 La1 O1 82.16(12) . 3_565
O1 La1 O1 83.32(16) 10_665 3_565
O1 La1 O1 83.32(16) . 12_565
O1 La1 O1 82.16(12) 10_665 12_565
O1 La1 O1 150.02(16) 3_565 12_565
O1 La1 O1 150.02(16) . 11
O1 La1 O1 82.16(12) 10_665 11
O1 La1 O1 121.52(15) 3_565 11
O1 La1 O1 82.16(12) 12_565 11
O1 La1 O1 82.16(12) . 2_665
O1 La1 O1 150.02(16) 10_665 2_665
O1 La1 O1 82.16(12) 3_565 2_665
O1 La1 O1 121.52(15) 12_565 2_665
O1 La1 O1 83.32(16) 11 2_665
O1 La1 O4 60.76(7) . .
O1 La1 O4 60.76(7) 10_665 .
O1 La1 O4 75.01(8) 3_565 .
O1 La1 O4 75.01(8) 12_565 .
O1 La1 O4 138.34(8) 11 .
O1 La1 O4 138.34(8) 2_665 .
O1 La1 O4 138.34(8) . 3_565
O1 La1 O4 75.01(8) 10_665 3_565
O1 La1 O4 60.76(7) 3_565 3_565
O1 La1 O4 138.34(8) 12_565 3_565
O1 La1 O4 60.76(7) 11 3_565
O1 La1 O4 75.01(8) 2_665 3_565
O4 La1 O4 120.000(1) . 3_565
O1 La1 O4 75.01(8) . 2_665
O1 La1 O4 138.34(8) 10_665 2_665
O1 La1 O4 138.34(8) 3_565 2_665
O1 La1 O4 60.76(7) 12_565 2_665
O1 La1 O4 75.01(8) 11 2_665
O1 La1 O4 60.76(7) 2_665 2_665
O4 La1 O4 120.0 . 2_665
O4 La1 O4 120.0 3_565 2_665
O2 Ni1 O2 180.0(2) 13_565 .
O2 Ni1 O2 91.2(2) 13_565 16
O2 Ni1 O2 88.8(2) . 16
O2 Ni1 O2 88.8(2) 13_565 4_565
O2 Ni1 O2 91.2(2) . 4_565
O2 Ni1 O2 180.0 16 4_565
O2 Ni1 O3 85.75(13) 13_565 13_565
O2 Ni1 O3 94.25(13) . 13_565
O2 Ni1 O3 94.25(13) 16 13_565
O2 Ni1 O3 85.75(13) 4_565 13_565
O2 Ni1 O3 94.25(13) 13_565 .
O2 Ni1 O3 85.75(13) . .
O2 Ni1 O3 85.75(13) 16 .
O2 Ni1 O3 94.25(13) 4_565 .
O3 Ni1 O3 180.0 13_565 .
C1 O1 La1 127.2(3) . .
C1 O2 Ni1 130.3(3) . .
Ni1 O3 H3A 97.9 . .
C2 O4 C2 115.6(5) 10_665 .
C2 O4 La1 122.2(3) 10_665 .
C2 O4 La1 122.2(3) . .
O2 C1 O1 125.7(5) . .
O2 C1 C2 116.5(4) . .
O1 C1 C2 117.8(4) . .
O4 C2 C1 110.5(4) . .
O4 C2 H2A 109.5 . .
C1 C2 H2A 109.5 . .
O4 C2 H2B 109.5 . .
C1 C2 H2B 109.5 . .
H2A C2 H2B 108.1 . .

loop_
_geom_bond_atom_site_label_1
_geom_bond_atom_site_label_2
_geom_bond_distance
_geom_bond_site_symmetry_2
La1 O1 2.502(3) .
La1 O1 2.502(3) 10_665
La1 O1 2.502(3) 3_565
La1 O1 2.502(3) 12_565
La1 O1 2.502(3) 11
La1 O1 2.502(3) 2_665
La1 O4 2.590(4) .
La1 O4 2.590(4) 3_565
La1 O4 2.590(4) 2_665
Ni1 O2 2.036(3) 13_565
Ni1 O2 2.036(3) .
Ni1 O2 2.036(3) 16
Ni1 O2 2.036(3) 4_565
Ni1 O3 2.087(4) 13_565
Ni1 O3 2.087(4) .
O1 C1 1.254(5) .
O2 C1 1.244(6) .
O3 H3A 0.8501 .
O4 C2 1.405(5) 10_665
O4 C2 1.405(5) .
C1 C2 1.491(7) .
C2 H2A 0.9700 .
C2 H2B 0.9700 .
O5 O6 1.10(4) .

loop_
_geom_torsion_atom_site_label_1
_geom_torsion_atom_site_label_2
_geom_torsion_atom_site_label_3
_geom_torsion_atom_site_label_4
_geom_torsion
_geom_torsion_site_symmetry_1
_geom_torsion_site_symmetry_4
O1 La1 O1 C1 -11.4(4) 10_665 .
O1 La1 O1 C1 -88.6(5) 3_565 .
O1 La1 O1 C1 65.1(4) 12_565 .
O1 La1 O1 C1 126.6(4) 11 .
O1 La1 O1 C1 -171.7(4) 2_665 .
O4 La1 O1 C1 -11.4(4) . .
O4 La1 O1 C1 -114.9(4) 3_565 .
O4 La1 O1 C1 126.6(4) 2_665 .
O2 Ni1 O2 C1 -169(100) 13_565 .
O2 Ni1 O2 C1 -100.3(5) 16 .
O2 Ni1 O2 C1 79.7(5) 4_565 .
O3 Ni1 O2 C1 -6.1(5) 13_565 .
O3 Ni1 O2 C1 173.9(5) . .
O1 La1 O4 C2 -170.7(4) . 10_665
O1 La1 O4 C2 9.3(4) 10_665 10_665
O1 La1 O4 C2 -81.3(4) 3_565 10_665
O1 La1 O4 C2 98.7(4) 12_565 10_665
O1 La1 O4 C2 39.5(4) 11 10_665
O1 La1 O4 C2 -140.5(4) 2_665 10_665
O4 La1 O4 C2 -38.9(4) 3_565 10_665
O4 La1 O4 C2 141.1(4) 2_665 10_665
O1 La1 O4 C2 9.3(4) . .
O1 La1 O4 C2 -170.7(4) 10_665 .
O1 La1 O4 C2 98.7(4) 3_565 .
O1 La1 O4 C2 -81.3(4) 12_565 .
O1 La1 O4 C2 -140.5(4) 11 .
O1 La1 O4 C2 39.5(4) 2_665 .
O4 La1 O4 C2 141.1(4) 3_565 .
O4 La1 O4 C2 -38.9(4) 2_665 .
Ni1 O2 C1 O1 -4.9(9) . .
Ni1 O2 C1 C2 175.3(4) . .
La1 O1 C1 O2 -167.8(4) . .
La1 O1 C1 C2 12.0(7) . .
C2 O4 C2 C1 172.2(7) 10_665 .
La1 O4 C2 C1 -7.8(7) . .
O2 C1 C2 O4 177.8(5) . .
O1 C1 C2 O4 -2.0(8) . .
